data_4104618
loop_
_publ_author_name
'Vonika Ka-Man Au'
'Keith Man-Chung Wong'
'Nianyong Zhu'
'Vivian Wing-Wah Yam'

_publ_section_title
;
 Luminescent Cyclometalated N-Heterocyclic Carbene-Containing
 Organogold(III) Complexes: Synthesis, Characterization, Electrochemistry,
 and Photophysical Studies
;
_journal_name_full 'Journal of the American Chemical Society'
_journal_page_first 9076
_journal_page_last 9085
_journal_paper_doi 10.1021/ja9027692
_journal_volume 131
_journal_year 2009
_chemical_formula_moiety 'C50 H50 Au1 P2'
_chemical_formula_sum 'C30 H35 Au F6 N3 P'
_chemical_formula_weight 779.55
_chemical_name_systematic
;
 ?
;
_space_group_IT_number 24
_symmetry_cell_setting orthorhombic
_symmetry_space_group_name_Hall 'I 2b 2c'
_symmetry_space_group_name_H-M 'I 21 21 21'
_atom_sites_solution_hydrogens geom
_atom_sites_solution_primary direct
_atom_sites_solution_secondary difmap
_audit_creation_method SHELXL-97
_cell_angle_alpha 90.00
_cell_angle_beta 90.00
_cell_angle_gamma 90.00
_cell_formula_units_Z 12
_cell_length_a 14.153(2)
_cell_length_b 23.683(4)
_cell_length_c 28.211(5)
_cell_measurement_reflns_used 0
_cell_measurement_temperature 301(2)
_cell_measurement_theta_max 0
_cell_measurement_theta_min 0
_cell_volume 9456(3)
_computing_cell_refinement 'Bruker XSCANS'
_computing_data_collection 'Bruker XSCANS'
_computing_data_reduction 'Bruker SHELXTL'
_computing_molecular_graphics 'Ortep-3 for Windows (Farrugia, 1997)'
_computing_publication_material 'WinGX publication routines (Farrugia, 1999)'
_computing_structure_refinement 'SHELXL-97 (Sheldrick, 1997)'
_computing_structure_solution 'SHELXS-97 (Sheldrick, 1997)'
_diffrn_ambient_temperature 301(2)
_diffrn_measured_fraction_theta_full 0.998
_diffrn_measured_fraction_theta_max 0.998
_diffrn_measurement_device_type 'Bruker Smart CCD 1000'
_diffrn_measurement_method 'Phi and Omega Scans'
_diffrn_radiation_monochromator graphite
_diffrn_radiation_source 'fine-focus sealed tube'
_diffrn_radiation_type MoK\a
_diffrn_radiation_wavelength 0.71073
_diffrn_reflns_av_R_equivalents 0.0186
_diffrn_reflns_av_sigmaI/netI 0.0330
_diffrn_reflns_limit_h_max 17
_diffrn_reflns_limit_h_min -17
_diffrn_reflns_limit_k_max 20
_diffrn_reflns_limit_k_min -28
_diffrn_reflns_limit_l_max 34
_diffrn_reflns_limit_l_min -34
_diffrn_reflns_number 25166
_diffrn_reflns_theta_full 25.68
_diffrn_reflns_theta_max 25.68
_diffrn_reflns_theta_min 1.61
_exptl_absorpt_coefficient_mu 4.777
_exptl_absorpt_correction_T_max 1.000000
_exptl_absorpt_correction_T_min 0.693471
_exptl_absorpt_correction_type empirical
_exptl_absorpt_process_details SADABS
_exptl_crystal_colour yellow
_exptl_crystal_density_diffrn 1.643
_exptl_crystal_description prism
_exptl_crystal_F_000 4608
_exptl_crystal_size_max 0.25
_exptl_crystal_size_mid 0.25
_exptl_crystal_size_min 0.15
_refine_diff_density_max 1.347
_refine_diff_density_min -0.708
_refine_diff_density_rms 0.115
_refine_ls_abs_structure_details 'Flack H D (1983), Acta Cryst. A39, 876-881'
_refine_ls_abs_structure_Flack 0.003(10)
_refine_ls_extinction_method none
_refine_ls_goodness_of_fit_ref 1.086
_refine_ls_hydrogen_treatment constr
_refine_ls_matrix_type full
_refine_ls_number_parameters 504
_refine_ls_number_reflns 8972
_refine_ls_number_restraints 57
_refine_ls_restrained_S_all 1.087
_refine_ls_R_factor_all 0.0367
_refine_ls_R_factor_gt 0.0328
_refine_ls_shift/su_max 0.002
_refine_ls_shift/su_mean 0.000
_refine_ls_structure_factor_coef Fsqd
_refine_ls_weighting_details 'calc w=1/[\s^2^(Fo^2^)+(0.0631P)^2^+3.6030P] where P=(Fo^2^+2Fc^2^)/3'
_refine_ls_weighting_scheme calc
_refine_ls_wR_factor_gt 0.0917
_refine_ls_wR_factor_ref 0.0951
_reflns_number_gt 8355
_reflns_number_total 8972
_reflns_threshold_expression >2sigma(I)
_cod_data_source_file ja9027692_si_003.cif
_cod_data_source_block shelxl
_cod_database_code 4104618

loop_
_symmetry_equiv_pos_as_xyz
'x, y, z'
'-x, -y+1/2, z'
'x, -y, -z+1/2'
'-x, y+1/2, -z+1/2'
'x+1/2, y+1/2, z+1/2'
'-x+1/2, -y+1, z+1/2'
'x+1/2, -y+1/2, -z+1'
'-x+1/2, y+1, -z+1'

loop_
_atom_site_label
_atom_site_type_symbol
_atom_site_fract_x
_atom_site_fract_y
_atom_site_fract_z
_atom_site_U_iso_or_equiv
_atom_site_adp_type
_atom_site_occupancy
_atom_site_symmetry_multiplicity
_atom_site_calc_flag
_atom_site_refinement_flags
_atom_site_disorder_assembly
_atom_site_disorder_group
C1 C 0.4084(5) 0.5539(3) 0.1354(2) 0.0609(17) Uani 1 1 d . . .
C2 C 0.4992(6) 0.5667(3) 0.1228(3) 0.0646(18) Uani 1 1 d . . .
H2 H 0.5458 0.5395 0.1270 0.078 Uiso 1 1 calc R . .
C3 C 0.5250(6) 0.6194(3) 0.1039(3) 0.071(2) Uani 1 1 d . A .
C4 C 0.4538(8) 0.6594(4) 0.0973(4) 0.091(3) Uani 1 1 d . . .
H4 H 0.4686 0.6943 0.0840 0.110 Uiso 1 1 calc R . .
C5 C 0.3607(9) 0.6478(4) 0.1104(4) 0.091(3) Uani 1 1 d . . .
H5 H 0.3143 0.6754 0.1069 0.110 Uiso 1 1 calc R . .
C6 C 0.3371(6) 0.5949(3) 0.1289(2) 0.0634(17) Uani 1 1 d . . .
C7 C 0.2411(6) 0.5795(3) 0.1434(2) 0.0647(17) Uani 1 1 d . . .
C8 C 0.1580(7) 0.6100(4) 0.1411(3) 0.081(2) Uani 1 1 d . . .
H8 H 0.1591 0.6468 0.1295 0.097 Uiso 1 1 calc R . .
C9 C 0.0741(6) 0.5869(4) 0.1554(3) 0.083(2) Uani 1 1 d . . .
H9 H 0.0184 0.6074 0.1522 0.100 Uiso 1 1 calc R . .
C10 C 0.0719(6) 0.5339(4) 0.1746(3) 0.079(2) Uani 1 1 d . . .
H10 H 0.0155 0.5187 0.1857 0.095 Uiso 1 1 calc R . .
C11 C 0.1550(5) 0.5029(3) 0.1771(2) 0.0626(16) Uani 1 1 d . . .
C12 C 0.1673(5) 0.4454(4) 0.1955(3) 0.0677(19) Uani 1 1 d . . .
C13 C 0.2603(6) 0.4217(3) 0.1927(3) 0.0639(17) Uani 1 1 d . . .
C14 C 0.2748(6) 0.3667(3) 0.2068(3) 0.0681(19) Uani 1 1 d . . .
H14 H 0.3352 0.3514 0.2046 0.082 Uiso 1 1 calc R . .
C15 C 0.2011(7) 0.3330(3) 0.2244(3) 0.079(2) Uani 1 1 d . B .
C16 C 0.1106(6) 0.3559(4) 0.2266(3) 0.082(2) Uani 1 1 d . . .
H16 H 0.0607 0.3339 0.2377 0.098 Uiso 1 1 calc R . .
C17 C 0.0941(6) 0.4112(4) 0.2123(3) 0.080(2) Uani 1 1 d . . .
H17 H 0.0331 0.4257 0.2140 0.096 Uiso 1 1 calc R . .
C18 C 0.6274(7) 0.6312(3) 0.0917(4) 0.092(3) Uani 1 1 d D . .
C19 C 0.6591(19) 0.5952(8) 0.0503(6) 0.113(7) Uiso 0.50 1 d PD A 1
H19A H 0.6467 0.5562 0.0572 0.169 Uiso 0.50 1 calc PR A 1
H19B H 0.7255 0.6004 0.0452 0.169 Uiso 0.50 1 calc PR A 1
H19C H 0.6250 0.6061 0.0224 0.169 Uiso 0.50 1 calc PR A 1
C20 C 0.6977(16) 0.6171(9) 0.1317(7) 0.118(8) Uiso 0.50 1 d PD A 1
H20A H 0.6893 0.5785 0.1413 0.178 Uiso 0.50 1 calc PR A 1
H20B H 0.6864 0.6416 0.1582 0.178 Uiso 0.50 1 calc PR A 1
H20C H 0.7611 0.6224 0.1205 0.178 Uiso 0.50 1 calc PR A 1
C21 C 0.6476(18) 0.6916(6) 0.0786(7) 0.111(7) Uiso 0.50 1 d PD A 1
H21A H 0.6294 0.7158 0.1043 0.166 Uiso 0.50 1 calc PR A 1
H21B H 0.6123 0.7014 0.0507 0.166 Uiso 0.50 1 calc PR A 1
H21C H 0.7139 0.6960 0.0724 0.166 Uiso 0.50 1 calc PR A 1
C23 C 0.2462(16) 0.2398(10) 0.1909(6) 0.107(6) Uiso 0.50 1 d PD B 1
H23A H 0.1953 0.2428 0.1685 0.161 Uiso 0.50 1 calc PR B 1
H23B H 0.2596 0.2007 0.1968 0.161 Uiso 0.50 1 calc PR B 1
H23C H 0.3015 0.2578 0.1782 0.161 Uiso 0.50 1 calc PR B 1
C24 C 0.1244(12) 0.2430(10) 0.2538(8) 0.104(6) Uiso 0.50 1 d PD B 1
H24A H 0.0780 0.2479 0.2293 0.156 Uiso 0.50 1 calc PR B 1
H24B H 0.1033 0.2614 0.2822 0.156 Uiso 0.50 1 calc PR B 1
H24C H 0.1333 0.2035 0.2598 0.156 Uiso 0.50 1 calc PR B 1
C25 C 0.2948(15) 0.2616(16) 0.2739(7) 0.156(12) Uiso 0.50 1 d PD B 1
H25A H 0.3516 0.2792 0.2626 0.234 Uiso 0.50 1 calc PR B 1
H25B H 0.3061 0.2220 0.2788 0.234 Uiso 0.50 1 calc PR B 1
H25C H 0.2760 0.2787 0.3033 0.234 Uiso 0.50 1 calc PR B 1
C22 C 0.2177(8) 0.2690(4) 0.2378(3) 0.097(3) Uani 1 1 d D . .
C26 C 0.4706(4) 0.4341(2) 0.1654(3) 0.0555(13) Uani 1 1 d . . .
C27 C 0.4959(7) 0.4289(4) 0.0779(3) 0.077(2) Uani 1 1 d . . .
H27A H 0.5435 0.4121 0.0581 0.116 Uiso 1 1 calc R . .
H27B H 0.4938 0.4688 0.0723 0.116 Uiso 1 1 calc R . .
H27C H 0.4356 0.4126 0.0706 0.116 Uiso 1 1 calc R . .
C28 C 0.5977(7) 0.3852(5) 0.1442(4) 0.106(4) Uani 1 1 d . . .
H28 H 0.6415 0.3664 0.1254 0.127 Uiso 1 1 calc R . .
C29 C 0.5956(6) 0.3869(5) 0.1891(4) 0.094(3) Uani 1 1 d . . .
H29 H 0.6406 0.3710 0.2091 0.112 Uiso 1 1 calc R . .
C30 C 0.4907(7) 0.4232(4) 0.2528(3) 0.083(2) Uani 1 1 d . . .
H30A H 0.5372 0.4051 0.2723 0.124 Uiso 1 1 calc R . .
H30B H 0.4299 0.4066 0.2585 0.124 Uiso 1 1 calc R . .
H30C H 0.4884 0.4628 0.2602 0.124 Uiso 1 1 calc R . .
C31 C 0.1166(5) 0.4676(3) 0.0277(2) 0.0619(17) Uani 1 1 d . . .
C32 C 0.0480(5) 0.4291(4) 0.0421(3) 0.073(2) Uani 1 1 d . . .
H32 H 0.0607 0.3906 0.0405 0.088 Uiso 1 1 calc R . .
C33 C -0.0375(7) 0.4470(6) 0.0585(4) 0.108(4) Uani 1 1 d . C .
C34 C -0.0565(7) 0.5048(9) 0.0621(4) 0.141(7) Uani 1 1 d . . .
H34 H -0.1131 0.5164 0.0756 0.170 Uiso 1 1 calc R . .
C35 C 0.0057(8) 0.5447(7) 0.0461(3) 0.119(5) Uani 1 1 d . . .
H35 H -0.0098 0.5829 0.0456 0.143 Uiso 1 1 calc R . .
C36 C 0.0962(6) 0.5248(4) 0.0301(3) 0.074(2) Uani 1 1 d . . .
C37 C 0.1704(6) 0.5651(3) 0.0147(3) 0.072(2) Uani 1 1 d . . .
C38 C 0.1713(11) 0.6251(4) 0.0145(3) 0.108(4) Uani 1 1 d . . .
H38 H 0.1186 0.6455 0.0240 0.129 Uiso 1 1 calc R . .
C39 C 0.2500 0.6514(6) 0.0000 0.123(7) Uani 1 2 d S . .
H39 H 0.2500 0.6906 0.0000 0.148 Uiso 1 2 calc SR . .
C40 C -0.1076(8) 0.4050(7) 0.0780(5) 0.148(7) Uani 1 1 d D . .
C41 C -0.156(2) 0.3760(12) 0.0365(8) 0.137(9) Uiso 0.50 1 d PD C 1
H41A H -0.1798 0.4041 0.0149 0.206 Uiso 0.50 1 calc PR C 1
H41B H -0.2077 0.3535 0.0479 0.206 Uiso 0.50 1 calc PR C 1
H41C H -0.1116 0.3523 0.0203 0.206 Uiso 0.50 1 calc PR C 1
C42 C -0.180(4) 0.441(3) 0.1050(17) 0.33(4) Uiso 0.50 1 d PD C 1
H42A H -0.1496 0.4595 0.1313 0.494 Uiso 0.50 1 calc PR C 1
H42B H -0.2303 0.4178 0.1164 0.494 Uiso 0.50 1 calc PR C 1
H42C H -0.2054 0.4695 0.0841 0.494 Uiso 0.50 1 calc PR C 1
C44 C 0.2500 0.3708(3) 0.0000 0.0558(19) Uani 1 2 d S . .
C45 C 0.2470(8) 0.3554(4) 0.0882(3) 0.086(2) Uani 1 1 d . . .
H45A H 0.2467 0.3227 0.1083 0.129 Uiso 1 1 calc R . .
H45B H 0.1911 0.3774 0.0939 0.129 Uiso 1 1 calc R . .
H45C H 0.3019 0.3778 0.0949 0.129 Uiso 1 1 calc R . .
C46 C 0.2475(11) 0.2804(3) 0.0225(4) 0.113(4) Uani 1 1 d . . .
H46 H 0.2436 0.2487 0.0419 0.135 Uiso 1 1 calc R . .
P3 P 0.7818(3) 0.5000 0.2500 0.194(4) Uani 1 2 d SD . .
P2 P 0.0000 0.7500 0.08174(17) 0.1202(18) Uani 1 2 d SD . .
P1 P 0.5000 0.2500 0.0800(4) 0.199(5) Uani 1 2 d SD . .
F9 F 0.7753(13) 0.5667(6) 0.2573(7) 0.280(8) Uiso 1 1 d D . .
F8 F 0.6991(10) 0.5030(7) 0.2137(5) 0.247(6) Uiso 1 1 d D . .
F6 F -0.0253(9) 0.6853(5) 0.0794(4) 0.197(4) Uiso 1 1 d D . .
F7 F 0.1081(8) 0.7347(5) 0.0818(4) 0.197(4) Uiso 1 1 d D . .
F2 F 0.4587(11) 0.2918(6) 0.1170(4) 0.225(5) Uiso 1 1 d D . .
F1 F 0.4605(10) 0.2907(6) 0.0399(4) 0.218(5) Uiso 1 1 d D . .
F3 F 0.5970(7) 0.2845(5) 0.0789(4) 0.178(4) Uiso 1 1 d D . .
F4 F 0.0000 0.7500 0.0259(5) 0.249(9) Uiso 1 2 d SD . .
F10 F 0.8390(14) 0.5156(9) 0.2028(6) 0.312(9) Uiso 1 1 d D . .
N1 N 0.2340(4) 0.5271(2) 0.1617(2) 0.0617(13) Uani 1 1 d . . .
N2 N 0.5189(5) 0.4181(3) 0.1283(2) 0.0683(16) Uani 1 1 d . . .
N3 N 0.5152(5) 0.4162(3) 0.2040(2) 0.0693(16) Uani 1 1 d . . .
N4 N 0.2500 0.5387(3) 0.0000 0.0623(18) Uani 1 2 d S . .
N5 N 0.2491(6) 0.3373(2) 0.0379(2) 0.0773(17) Uani 1 1 d . . .
C43 C -0.070(5) 0.3599(18) 0.1129(14) 0.32(4) Uiso 0.50 1 d PD C 1
H43A H -0.0422 0.3782 0.1399 0.481 Uiso 0.50 1 calc PR C 1
H43B H -0.0224 0.3374 0.0973 0.481 Uiso 0.50 1 calc PR C 1
H43C H -0.1206 0.3360 0.1230 0.481 Uiso 0.50 1 calc PR C 1
C43' C -0.2073(19) 0.4157(19) 0.0575(12) 0.21(2) Uiso 0.50 1 d PD C 2
H43D H -0.2293 0.4522 0.0674 0.322 Uiso 0.50 1 calc PR C 2
H43E H -0.2499 0.3871 0.0688 0.322 Uiso 0.50 1 calc PR C 2
H43F H -0.2047 0.4143 0.0235 0.322 Uiso 0.50 1 calc PR C 2
C42' C -0.1234(16) 0.4052(10) 0.1314(5) 0.100(6) Uiso 0.50 1 d PD C 2
H42D H -0.1431 0.4421 0.1413 0.150 Uiso 0.50 1 calc PR C 2
H42E H -0.0656 0.3954 0.1472 0.150 Uiso 0.50 1 calc PR C 2
H42F H -0.1714 0.3782 0.1394 0.150 Uiso 0.50 1 calc PR C 2
C41' C -0.086(3) 0.3434(11) 0.0650(12) 0.211(19) Uiso 0.50 1 d PD C 2
H41D H -0.0771 0.3404 0.0313 0.317 Uiso 0.50 1 calc PR C 2
H41E H -0.1378 0.3198 0.0745 0.317 Uiso 0.50 1 calc PR C 2
H41F H -0.0295 0.3314 0.0809 0.317 Uiso 0.50 1 calc PR C 2
F5 F 0.0000 0.7500 0.1364(5) 0.240(8) Uiso 1 2 d SD . .
C19' C 0.678(2) 0.5811(12) 0.0790(11) 0.132(9) Uiso 0.50 1 d P A 2
H19D H 0.7416 0.5905 0.0713 0.198 Uiso 0.50 1 calc PR A 2
H19E H 0.6478 0.5639 0.0521 0.198 Uiso 0.50 1 calc PR A 2
H19F H 0.6768 0.5552 0.1052 0.198 Uiso 0.50 1 calc PR A 2
C20' C 0.6690(19) 0.6718(11) 0.1303(9) 0.118(7) Uiso 0.50 1 d P A 2
H20D H 0.6268 0.7030 0.1349 0.177 Uiso 0.50 1 calc PR A 2
H20E H 0.7294 0.6855 0.1200 0.177 Uiso 0.50 1 calc PR A 2
H20F H 0.6762 0.6516 0.1596 0.177 Uiso 0.50 1 calc PR A 2
C21' C 0.6325(19) 0.6716(11) 0.0463(9) 0.115(7) Uiso 0.50 1 d P A 2
H21D H 0.6022 0.7069 0.0533 0.172 Uiso 0.50 1 calc PR A 2
H21E H 0.6011 0.6539 0.0201 0.172 Uiso 0.50 1 calc PR A 2
H21F H 0.6975 0.6783 0.0382 0.172 Uiso 0.50 1 calc PR A 2
C23' C 0.197(2) 0.2331(12) 0.2000(9) 0.118(8) Uiso 0.50 1 d P B 2
H23D H 0.2365 0.2423 0.1735 0.177 Uiso 0.50 1 calc PR B 2
H23E H 0.1317 0.2378 0.1911 0.177 Uiso 0.50 1 calc PR B 2
H23F H 0.2075 0.1947 0.2093 0.177 Uiso 0.50 1 calc PR B 2
C24' C 0.1609(17) 0.2529(10) 0.2784(8) 0.104(6) Uiso 0.50 1 d P B 2
H24D H 0.1772 0.2762 0.3050 0.156 Uiso 0.50 1 calc PR B 2
H24E H 0.1727 0.2141 0.2860 0.156 Uiso 0.50 1 calc PR B 2
H24F H 0.0952 0.2578 0.2710 0.156 Uiso 0.50 1 calc PR B 2
C25' C 0.3263(13) 0.2585(9) 0.2491(8) 0.087(5) Uiso 0.50 1 d P B 2
H25D H 0.3446 0.2807 0.2760 0.130 Uiso 0.50 1 calc PR B 2
H25E H 0.3636 0.2693 0.2221 0.130 Uiso 0.50 1 calc PR B 2
H25F H 0.3363 0.2193 0.2558 0.130 Uiso 0.50 1 calc PR B 2
Au2 Au 0.2500 0.454715(13) 0.0000 0.04890(9) Uani 1 2 d S . .
Au1 Au 0.352514(18) 0.480687(10) 0.164310(8) 0.05332(8) Uani 1 1 d . . .

loop_
_atom_site_aniso_label
_atom_site_aniso_U_11
_atom_site_aniso_U_22
_atom_site_aniso_U_33
_atom_site_aniso_U_23
_atom_site_aniso_U_13
_atom_site_aniso_U_12
C1 0.072(4) 0.054(4) 0.057(4) -0.005(3) -0.010(3) 0.012(3)
C2 0.081(5) 0.050(4) 0.063(4) -0.006(3) 0.001(3) 0.003(3)
C3 0.085(5) 0.059(4) 0.070(5) -0.002(3) 0.003(4) -0.002(4)
C4 0.110(7) 0.064(5) 0.100(7) 0.012(4) 0.003(6) -0.001(5)
C5 0.118(8) 0.055(4) 0.101(6) 0.007(4) -0.005(6) 0.021(5)
C6 0.078(5) 0.054(4) 0.059(4) 0.004(3) -0.009(3) 0.017(3)
C7 0.077(5) 0.058(4) 0.059(4) -0.003(3) -0.006(4) 0.018(4)
C8 0.087(6) 0.073(5) 0.083(5) -0.006(4) -0.019(5) 0.031(5)
C9 0.075(5) 0.084(5) 0.091(6) -0.004(5) -0.007(4) 0.037(4)
C10 0.076(5) 0.087(6) 0.076(5) -0.007(4) -0.002(4) 0.019(4)
C11 0.067(4) 0.069(4) 0.052(3) -0.015(3) -0.001(3) 0.014(3)
C12 0.061(4) 0.086(5) 0.056(4) -0.007(4) 0.005(3) 0.010(4)
C13 0.068(4) 0.058(4) 0.066(4) -0.010(3) 0.001(4) 0.006(4)
C14 0.079(5) 0.060(4) 0.065(4) -0.002(3) 0.011(3) 0.008(3)
C15 0.102(6) 0.056(4) 0.079(5) -0.003(4) 0.034(5) -0.005(4)
C16 0.070(5) 0.090(6) 0.086(5) -0.005(5) 0.019(4) -0.007(4)
C17 0.064(4) 0.091(6) 0.086(5) 0.004(5) 0.015(4) 0.003(4)
C18 0.096(7) 0.057(4) 0.122(8) -0.001(5) 0.008(6) 0.003(4)
C22 0.139(9) 0.063(5) 0.090(6) -0.001(4) 0.032(6) -0.011(5)
C26 0.058(3) 0.041(3) 0.067(4) -0.004(3) -0.006(3) 0.001(2)
C27 0.091(5) 0.085(5) 0.054(4) -0.014(4) 0.010(4) 0.006(4)
C28 0.065(5) 0.135(10) 0.117(9) -0.030(7) -0.005(5) 0.043(6)
C29 0.073(5) 0.107(7) 0.101(7) -0.024(6) -0.034(5) 0.046(5)
C30 0.104(6) 0.068(5) 0.075(5) 0.003(4) -0.010(5) 0.003(5)
C31 0.056(4) 0.078(5) 0.052(3) -0.008(3) 0.004(3) 0.005(3)
C32 0.054(4) 0.104(6) 0.063(4) -0.007(4) 0.010(3) -0.010(4)
C33 0.071(5) 0.169(11) 0.085(6) -0.054(7) 0.017(5) -0.022(7)
C34 0.046(4) 0.28(2) 0.099(7) -0.053(10) 0.010(5) 0.028(8)
C35 0.090(7) 0.196(14) 0.071(6) -0.036(7) -0.001(5) 0.061(8)
C36 0.065(4) 0.098(6) 0.058(4) -0.016(4) -0.003(3) 0.031(4)
C37 0.096(6) 0.058(4) 0.063(4) -0.006(3) -0.005(4) 0.027(4)
C38 0.195(13) 0.058(5) 0.070(6) -0.006(4) -0.006(7) 0.041(6)
C39 0.24(2) 0.050(6) 0.080(9) 0.000 0.018(13) 0.000
C40 0.077(7) 0.209(16) 0.157(12) -0.041(12) 0.050(8) -0.064(9)
C44 0.059(4) 0.051(4) 0.057(5) 0.000 -0.008(5) 0.000
C45 0.102(6) 0.095(5) 0.062(4) 0.020(4) -0.016(5) -0.024(6)
C46 0.178(10) 0.049(4) 0.110(7) 0.008(4) -0.062(9) 0.005(6)
P3 0.065(2) 0.334(12) 0.184(6) -0.124(7) 0.000 0.000
P2 0.183(5) 0.075(2) 0.102(3) 0.000 0.000 0.078(3)
P1 0.087(3) 0.066(3) 0.444(15) 0.000 0.000 -0.001(2)
N1 0.064(3) 0.067(3) 0.055(3) 0.000(3) -0.001(3) 0.018(3)
N2 0.064(4) 0.064(4) 0.078(4) -0.015(3) 0.004(3) 0.012(3)
N3 0.083(4) 0.063(4) 0.063(3) -0.007(3) -0.012(3) 0.020(3)
N4 0.068(4) 0.063(5) 0.056(4) 0.000 -0.007(4) 0.000
N5 0.104(5) 0.054(3) 0.073(4) 0.015(3) -0.018(4) -0.017(4)
Au2 0.04972(16) 0.04652(17) 0.05046(18) 0.000 0.00622(14) 0.000
Au1 0.05928(14) 0.04855(13) 0.05212(13) -0.00258(10) -0.00279(11) 0.00965(10)

loop_
_atom_type_symbol
_atom_type_description
_atom_type_scat_dispersion_real
_atom_type_scat_dispersion_imag
_atom_type_scat_source
C C 0.0033 0.0016 'International Tables Vol C Tables 4.2.6.8 and 6.1.1.4'
H H 0.0000 0.0000 'International Tables Vol C Tables 4.2.6.8 and 6.1.1.4'
Au Au -2.0133 8.8022 'International Tables Vol C Tables 4.2.6.8 and 6.1.1.4'
P P 0.1023 0.0942 'International Tables Vol C Tables 4.2.6.8 and 6.1.1.4'
F F 0.0171 0.0103 'International Tables Vol C Tables 4.2.6.8 and 6.1.1.4'
N N 0.0061 0.0033 'International Tables Vol C Tables 4.2.6.8 and 6.1.1.4'

loop_
_geom_angle_atom_site_label_1
_geom_angle_atom_site_label_2
_geom_angle_atom_site_label_3
_geom_angle
_geom_angle_site_symmetry_1
_geom_angle_site_symmetry_3
C2 C1 C6 119.0(7) . .
C2 C1 Au1 130.3(5) . .
C6 C1 Au1 110.7(6) . .
C1 C2 C3 122.7(7) . .
C1 C2 H2 118.7 . .
C3 C2 H2 118.7 . .
C4 C3 C2 117.8(8) . .
C4 C3 C18 122.4(7) . .
C2 C3 C18 119.8(7) . .
C3 C4 C5 120.8(8) . .
C3 C4 H4 119.6 . .
C5 C4 H4 119.6 . .
C4 C5 C6 120.0(9) . .
C4 C5 H5 120.0 . .
C6 C5 H5 120.0 . .
C5 C6 C1 119.6(9) . .
C5 C6 C7 123.3(7) . .
C1 C6 C7 117.1(7) . .
N1 C7 C8 115.9(8) . .
N1 C7 C6 113.9(6) . .
C8 C7 C6 130.2(7) . .
C9 C8 C7 121.0(8) . .
C9 C8 H8 119.5 . .
C7 C8 H8 119.5 . .
C10 C9 C8 120.2(7) . .
C10 C9 H9 119.9 . .
C8 C9 H9 119.9 . .
C9 C10 C11 119.1(8) . .
C9 C10 H10 120.4 . .
C11 C10 H10 120.4 . .
N1 C11 C10 117.9(7) . .
N1 C11 C12 114.5(6) . .
C10 C11 C12 127.5(8) . .
C17 C12 C13 118.2(8) . .
C17 C12 C11 124.7(7) . .
C13 C12 C11 116.9(7) . .
C14 C13 C12 119.4(8) . .
C14 C13 Au1 131.0(6) . .
C12 C13 Au1 109.6(5) . .
C13 C14 C15 121.9(8) . .
C13 C14 H14 119.1 . .
C15 C14 H14 119.1 . .
C16 C15 C14 118.7(8) . .
C16 C15 C22 119.9(8) . .
C14 C15 C22 121.2(8) . .
C17 C16 C15 120.5(8) . .
C17 C16 H16 119.7 . .
C15 C16 H16 119.7 . .
C16 C17 C12 121.3(8) . .
C16 C17 H17 119.3 . .
C12 C17 H17 119.3 . .
C19' C18 C21 129.4(17) . .
C19' C18 C19 36.1(13) . .
C21 C18 C19 106.9(11) . .
C19' C18 C3 112.3(14) . .
C21 C18 C3 114.3(12) . .
C19 C18 C3 110.8(13) . .
C19' C18 C20 71.5(14) . .
C21 C18 C20 105.2(11) . .
C19 C18 C20 104.6(11) . .
C3 C18 C20 114.3(13) . .
C19' C18 C20' 119.8(17) . .
C21 C18 C20' 61.1(12) . .
C19 C18 C20' 140.4(16) . .
C3 C18 C20' 108.3(12) . .
C20 C18 C20' 51.8(12) . .
C19' C18 C21' 106.0(17) . .
C21 C18 C21' 39.3(11) . .
C19 C18 C21' 73.0(12) . .
C3 C18 C21' 109.6(12) . .
C20 C18 C21' 133.3(15) . .
C20' C18 C21' 99.9(14) . .
C18 C19 H19A 109.5 . .
C18 C19 H19B 109.5 . .
H19A C19 H19B 109.5 . .
C18 C19 H19C 109.5 . .
H19A C19 H19C 109.5 . .
H19B C19 H19C 109.5 . .
C18 C20 H20A 109.5 . .
C18 C20 H20B 109.5 . .
H20A C20 H20B 109.5 . .
C18 C20 H20C 109.5 . .
H20A C20 H20C 109.5 . .
H20B C20 H20C 109.5 . .
C18 C21 H21A 109.5 . .
C18 C21 H21B 109.5 . .
H21A C21 H21B 109.5 . .
C18 C21 H21C 109.5 . .
H21A C21 H21C 109.5 . .
H21B C21 H21C 109.5 . .
C22 C23 H23A 109.5 . .
C22 C23 H23B 109.5 . .
H23A C23 H23B 109.5 . .
C22 C23 H23C 109.5 . .
H23A C23 H23C 109.5 . .
H23B C23 H23C 109.5 . .
C22 C24 H24A 109.5 . .
C22 C24 H24B 109.5 . .
H24A C24 H24B 109.5 . .
C22 C24 H24C 109.5 . .
H24A C24 H24C 109.5 . .
H24B C24 H24C 109.5 . .
C22 C25 H25A 109.5 . .
C22 C25 H25B 109.5 . .
H25A C25 H25B 109.5 . .
C22 C25 H25C 109.5 . .
H25A C25 H25C 109.5 . .
H25B C25 H25C 109.5 . .
C23' C22 C24' 109.1(16) . .
C23' C22 C25 126.9(19) . .
C24' C22 C25 80.7(13) . .
C23' C22 C24 78.2(14) . .
C24' C22 C24 35.0(11) . .
C25 C22 C24 112.5(11) . .
C23' C22 C23 29.4(12) . .
C24' C22 C23 134.7(14) . .
C25 C22 C23 109.7(11) . .
C24 C22 C23 107.3(10) . .
C23' C22 C15 111.6(14) . .
C24' C22 C15 111.1(12) . .
C25 C22 C15 112.5(17) . .
C24 C22 C15 109.2(12) . .
C23 C22 C15 105.2(11) . .
C23' C22 C25' 105.2(16) . .
C24' C22 C25' 109.8(15) . .
C25 C22 C25' 31.1(12) . .
C24 C22 C25' 135.8(13) . .
C23 C22 C25' 81.3(12) . .
C15 C22 C25' 110.0(10) . .
N2 C26 N3 108.4(5) . .
N2 C26 Au1 125.7(5) . .
N3 C26 Au1 125.9(5) . .
N2 C27 H27A 109.5 . .
N2 C27 H27B 109.5 . .
H27A C27 H27B 109.5 . .
N2 C27 H27C 109.5 . .
H27A C27 H27C 109.5 . .
H27B C27 H27C 109.5 . .
C29 C28 N2 106.1(8) . .
C29 C28 H28 126.9 . .
N2 C28 H28 126.9 . .
C28 C29 N3 109.5(8) . .
C28 C29 H29 125.2 . .
N3 C29 H29 125.2 . .
N3 C30 H30A 109.5 . .
N3 C30 H30B 109.5 . .
H30A C30 H30B 109.5 . .
N3 C30 H30C 109.5 . .
H30A C30 H30C 109.5 . .
H30B C30 H30C 109.5 . .
C36 C31 C32 118.7(7) . .
C36 C31 Au2 110.6(6) . .
C32 C31 Au2 130.6(6) . .
C33 C32 C31 120.9(10) . .
C33 C32 H32 119.5 . .
C31 C32 H32 119.5 . .
C32 C33 C34 120.0(11) . .
C32 C33 C40 120.1(13) . .
C34 C33 C40 119.5(11) . .
C35 C34 C33 122.0(9) . .
C35 C34 H34 119.0 . .
C33 C34 H34 119.0 . .
C34 C35 C36 116.7(13) . .
C34 C35 H35 121.7 . .
C36 C35 H35 121.7 . .
C31 C36 C35 121.4(11) . .
C31 C36 C37 117.9(6) . .
C35 C36 C37 120.7(10) . .
N4 C37 C38 116.9(10) . .
N4 C37 C36 112.4(6) . .
C38 C37 C36 130.7(9) . .
C39 C38 C37 118.3(12) . .
C39 C38 H38 120.8 . .
C37 C38 H38 120.8 . .
C38 C39 C38 124.6(13) 8_544 .
C38 C39 H39 117.7 8_544 .
C38 C39 H39 117.7 . .
C33 C40 C41 108.3(15) . .
C33 C40 C42' 117.1(12) . .
C41 C40 C42' 134.2(16) . .
C33 C40 C41' 114(2) . .
C41 C40 C41' 58.5(14) . .
C42' C40 C41' 105.6(14) . .
C33 C40 C42 104(3) . .
C41 C40 C42 109.4(19) . .
C42' C40 C42 54(2) . .
C41' C40 C42 142(3) . .
C33 C40 C43' 111(2) . .
C41 C40 C43' 51.2(15) . .
C42' C40 C43' 103.7(14) . .
C41' C40 C43' 104.3(15) . .
C42 C40 C43' 59.1(19) . .
C33 C40 C43 117(3) . .
C41 C40 C43 109.5(19) . .
C42' C40 C43 55(2) . .
C41' C40 C43 55.1(17) . .
C42 C40 C43 107.7(18) . .
C43' C40 C43 132(4) . .
C40 C41 H41A 109.5 . .
C40 C41 H41B 109.5 . .
H41A C41 H41B 109.5 . .
C40 C41 H41C 109.5 . .
H41A C41 H41C 109.5 . .
H41B C41 H41C 109.5 . .
C40 C42 H42A 109.5 . .
C40 C42 H42B 109.5 . .
H42A C42 H42B 109.5 . .
C40 C42 H42C 109.5 . .
H42A C42 H42C 109.5 . .
H42B C42 H42C 109.5 . .
N5 C44 N5 106.9(8) 8_544 .
N5 C44 Au2 126.6(4) 8_544 .
N5 C44 Au2 126.6(4) . .
N5 C45 H45A 109.5 . .
N5 C45 H45B 109.5 . .
H45A C45 H45B 109.5 . .
N5 C45 H45C 109.5 . .
H45A C45 H45C 109.5 . .
H45B C45 H45C 109.5 . .
C46 C46 N5 107.8(5) 8_544 .
C46 C46 H46 126.1 8_544 .
N5 C46 H46 126.1 . .
F8 P3 F8 82.5(11) . 3_565
F8 P3 F9 85.2(9) . 3_565
F8 P3 F9 89.8(9) 3_565 3_565
F8 P3 F9 89.8(9) . .
F8 P3 F9 85.2(9) 3_565 .
F9 P3 F9 173.4(14) 3_565 .
F8 P3 F10 159.7(11) . 3_565
F8 P3 F10 79.8(8) 3_565 3_565
F9 P3 F10 84.8(10) 3_565 3_565
F9 P3 F10 98.6(10) . 3_565
F8 P3 F10 79.8(8) . .
F8 P3 F10 159.7(11) 3_565 .
F9 P3 F10 98.6(10) 3_565 .
F9 P3 F10 84.8(10) . .
F10 P3 F10 119.2(15) 3_565 .
F5 P2 F7 89.9(5) . .
F5 P2 F7 89.9(5) . 2_565
F7 P2 F7 179.8(9) . 2_565
F5 P2 F4 180.000(3) . .
F7 P2 F4 90.1(5) . .
F7 P2 F4 90.1(5) 2_565 .
F5 P2 F6 92.4(5) . .
F7 P2 F6 89.8(7) . .
F7 P2 F6 90.2(7) 2_565 .
F4 P2 F6 87.6(5) . .
F5 P2 F6 92.4(5) . 2_565
F7 P2 F6 90.2(7) . 2_565
F7 P2 F6 89.8(7) 2_565 2_565
F4 P2 F6 87.6(5) . 2_565
F6 P2 F6 175.1(10) . 2_565
F2 P1 F2 95.5(13) 2_655 .
F2 P1 F1 87.6(7) 2_655 2_655
F2 P1 F1 176.9(11) . 2_655
F2 P1 F1 176.9(11) 2_655 .
F2 P1 F1 87.6(7) . .
F1 P1 F1 89.3(12) 2_655 .
F2 P1 F3 90.6(7) 2_655 2_655
F2 P1 F3 90.8(7) . 2_655
F1 P1 F3 88.8(7) 2_655 2_655
F1 P1 F3 89.7(7) . 2_655
F2 P1 F3 90.8(7) 2_655 .
F2 P1 F3 90.6(7) . .
F1 P1 F3 89.7(7) 2_655 .
F1 P1 F3 88.8(7) . .
F3 P1 F3 177.9(12) 2_655 .
C11 N1 C7 125.8(6) . .
C11 N1 Au1 117.1(5) . .
C7 N1 Au1 117.1(5) . .
C26 N2 C28 108.3(7) . .
C26 N2 C27 127.2(6) . .
C28 N2 C27 124.4(7) . .
C26 N3 C29 107.5(7) . .
C26 N3 C30 129.5(7) . .
C29 N3 C30 123.0(7) . .
C37 N4 C37 125.0(9) 8_544 .
C37 N4 Au2 117.5(5) 8_544 .
C37 N4 Au2 117.5(5) . .
C44 N5 C46 108.7(7) . .
C44 N5 C45 126.6(6) . .
C46 N5 C45 124.6(7) . .
C40 C43 H43A 109.5 . .
C40 C43 H43B 109.5 . .
H43A C43 H43B 109.5 . .
C40 C43 H43C 109.5 . .
H43A C43 H43C 109.5 . .
H43B C43 H43C 109.5 . .
C40 C43' H43D 109.5 . .
C40 C43' H43E 109.5 . .
H43D C43' H43E 109.5 . .
C40 C43' H43F 109.5 . .
H43D C43' H43F 109.5 . .
H43E C43' H43F 109.5 . .
C40 C42' H42D 109.5 . .
C40 C42' H42E 109.5 . .
H42D C42' H42E 109.5 . .
C40 C42' H42F 109.5 . .
H42D C42' H42F 109.5 . .
H42E C42' H42F 109.5 . .
C40 C41' H41D 109.5 . .
C40 C41' H41E 109.5 . .
H41D C41' H41E 109.5 . .
C40 C41' H41F 109.5 . .
H41D C41' H41F 109.5 . .
H41E C41' H41F 109.5 . .
C18 C19' H19D 109.5 . .
C18 C19' H19E 109.5 . .
H19D C19' H19E 109.5 . .
C18 C19' H19F 109.5 . .
H19D C19' H19F 109.5 . .
H19E C19' H19F 109.5 . .
C18 C20' H20D 109.5 . .
C18 C20' H20E 109.5 . .
H20D C20' H20E 109.5 . .
C18 C20' H20F 109.5 . .
H20D C20' H20F 109.5 . .
H20E C20' H20F 109.5 . .
C18 C21' H21D 109.5 . .
C18 C21' H21E 109.5 . .
H21D C21' H21E 109.5 . .
C18 C21' H21F 109.5 . .
H21D C21' H21F 109.5 . .
H21E C21' H21F 109.5 . .
C22 C23' H23D 109.5 . .
C22 C23' H23E 109.5 . .
H23D C23' H23E 109.5 . .
C22 C23' H23F 109.5 . .
H23D C23' H23F 109.5 . .
H23E C23' H23F 109.5 . .
C22 C24' H24D 109.5 . .
C22 C24' H24E 109.5 . .
H24D C24' H24E 109.5 . .
C22 C24' H24F 109.5 . .
H24D C24' H24F 109.5 . .
H24E C24' H24F 109.5 . .
C22 C25' H25D 109.5 . .
C22 C25' H25E 109.5 . .
H25D C25' H25E 109.5 . .
C22 C25' H25F 109.5 . .
H25D C25' H25F 109.5 . .
H25E C25' H25F 109.5 . .
C44 Au2 N4 180.000(1) . .
C44 Au2 C31 98.5(2) . 8_544
N4 Au2 C31 81.5(2) . 8_544
C44 Au2 C31 98.5(2) . .
N4 Au2 C31 81.5(2) . .
C31 Au2 C31 163.1(4) 8_544 .
C26 Au1 N1 178.8(3) . .
C26 Au1 C13 98.5(3) . .
N1 Au1 C13 81.8(3) . .
C26 Au1 C1 98.5(3) . .
N1 Au1 C1 81.2(3) . .
C13 Au1 C1 162.9(3) . .

loop_
_geom_bond_atom_site_label_1
_geom_bond_atom_site_label_2
_geom_bond_distance
_geom_bond_site_symmetry_2
C1 C2 1.368(11) .
C1 C6 1.412(10) .
C1 Au1 2.073(8) .
C2 C3 1.406(11) .
C2 H2 0.9300 .
C3 C4 1.395(13) .
C3 C18 1.515(14) .
C4 C5 1.397(16) .
C4 H4 0.9300 .
C5 C6 1.399(12) .
C5 H5 0.9300 .
C6 C7 1.465(12) .
C7 N1 1.348(9) .
C7 C8 1.383(11) .
C8 C9 1.369(14) .
C8 H8 0.9300 .
C9 C10 1.368(13) .
C9 H9 0.9300 .
C10 C11 1.388(10) .
C10 H10 0.9300 .
C11 N1 1.330(10) .
C11 C12 1.468(11) .
C12 C17 1.398(12) .
C12 C13 1.434(11) .
C13 C14 1.378(10) .
C13 Au1 2.072(8) .
C14 C15 1.404(11) .
C14 H14 0.9300 .
C15 C16 1.391(13) .
C15 C22 1.581(12) .
C16 C17 1.390(14) .
C16 H16 0.9300 .
C17 H17 0.9300 .
C18 C19' 1.43(3) .
C18 C21 1.504(13) .
C18 C19 1.512(13) .
C18 C20 1.542(13) .
C18 C20' 1.57(3) .
C18 C21' 1.60(3) .
C19 H19A 0.9600 .
C19 H19B 0.9600 .
C19 H19C 0.9600 .
C20 H20A 0.9600 .
C20 H20B 0.9600 .
C20 H20C 0.9600 .
C21 H21A 0.9600 .
C21 H21B 0.9600 .
C21 H21C 0.9600 .
C23 C22 1.548(13) .
C23 H23A 0.9600 .
C23 H23B 0.9600 .
C23 H23C 0.9600 .
C24 C22 1.524(13) .
C24 H24A 0.9600 .
C24 H24B 0.9600 .
C24 H24C 0.9600 .
C25 C22 1.502(13) .
C25 H25A 0.9600 .
C25 H25B 0.9600 .
C25 H25C 0.9600 .
C22 C23' 1.40(3) .
C22 C24' 1.45(2) .
C22 C25' 1.59(2) .
C26 N2 1.307(9) .
C26 N3 1.328(9) .
C26 Au1 2.003(6) .
C27 N2 1.481(10) .
C27 H27A 0.9600 .
C27 H27B 0.9600 .
C27 H27C 0.9600 .
C28 C29 1.269(13) .
C28 N2 1.433(11) .
C28 H28 0.9300 .
C29 N3 1.397(11) .
C29 H29 0.9300 .
C30 N3 1.429(11) .
C30 H30A 0.9600 .
C30 H30B 0.9600 .
C30 H30C 0.9600 .
C31 C36 1.387(12) .
C31 C32 1.392(11) .
C31 Au2 2.066(7) .
C32 C33 1.364(14) .
C32 H32 0.9300 .
C33 C34 1.40(2) .
C33 C40 1.509(16) .
C34 C35 1.37(2) .
C34 H34 0.9300 .
C35 C36 1.438(12) .
C35 H35 0.9300 .
C36 C37 1.484(13) .
C37 N4 1.354(9) .
C37 C38 1.420(12) .
C38 C39 1.340(14) .
C38 H38 0.9300 .
C39 C38 1.340(14) 8_544
C39 H39 0.9300 .
C40 C41 1.523(12) .
C40 C42' 1.523(12) .
C40 C41' 1.536(13) .
C40 C42 1.541(13) .
C40 C43' 1.547(13) .
C40 C43 1.548(13) .
C41 H41A 0.9600 .
C41 H41B 0.9600 .
C41 H41C 0.9600 .
C42 H42A 0.9600 .
C42 H42B 0.9600 .
C42 H42C 0.9600 .
C44 N5 1.331(8) 8_544
C44 N5 1.331(8) .
C44 Au2 1.988(8) .
C45 N5 1.484(10) .
C45 H45A 0.9600 .
C45 H45B 0.9600 .
C45 H45C 0.9600 .
C46 C46 1.27(2) 8_544
C46 N5 1.415(10) .
C46 H46 0.9300 .
P3 F8 1.557(12) .
P3 F8 1.557(12) 3_565
P3 F9 1.596(14) 3_565
P3 F9 1.596(14) .
P3 F10 1.601(14) 3_565
P3 F10 1.601(14) .
P2 F5 1.543(14) .
P2 F7 1.572(11) .
P2 F7 1.572(11) 2_565
P2 F4 1.575(14) .
P2 F6 1.575(11) .
P2 F6 1.575(11) 2_565
P1 F2 1.554(12) 2_655
P1 F2 1.554(12) .
P1 F1 1.587(11) 2_655
P1 F1 1.587(11) .
P1 F3 1.598(10) 2_655
P1 F3 1.598(10) .
N1 Au1 2.006(5) .
N4 C37 1.354(9) 8_544
N4 Au2 1.989(8) .
C43 H43A 0.9600 .
C43 H43B 0.9600 .
C43 H43C 0.9600 .
C43' H43D 0.9600 .
C43' H43E 0.9600 .
C43' H43F 0.9600 .
C42' H42D 0.9600 .
C42' H42E 0.9600 .
C42' H42F 0.9600 .
C41' H41D 0.9600 .
C41' H41E 0.9600 .
C41' H41F 0.9600 .
C19' H19D 0.9600 .
C19' H19E 0.9600 .
C19' H19F 0.9600 .
C20' H20D 0.9600 .
C20' H20E 0.9600 .
C20' H20F 0.9600 .
C21' H21D 0.9600 .
C21' H21E 0.9600 .
C21' H21F 0.9600 .
C23' H23D 0.9600 .
C23' H23E 0.9600 .
C23' H23F 0.9600 .
C24' H24D 0.9600 .
C24' H24E 0.9600 .
C24' H24F 0.9600 .
C25' H25D 0.9600 .
C25' H25E 0.9600 .
C25' H25F 0.9600 .
Au2 C31 2.066(7) 8_544
